data_2012473
loop_
_publ_author_name
'Bats, Jan W.'
'Ma, Kuangbiao'
'Wagner, Matthias'

_publ_section_title
;
 Isomorphism and phase transition in~triferrocenylboroxine and
 triferrocenylborazine
;
_journal_issue 2
_journal_name_full 'Acta Crystallographica Section C'
_journal_page_first m129
_journal_page_last m132
_journal_paper_doi 10.1107/S0108270101019679
_journal_volume 58
_journal_year 2002
_chemical_formula_moiety 'C30 H30 B3 Fe3 N3'
_chemical_formula_sum 'C30 H30 B3 Fe3 N3'
_chemical_formula_weight 632.55
_chemical_name_systematic
;
triferrocenylborazine
;
_space_group_IT_number 36
_symmetry_cell_setting orthorhombic
_symmetry_space_group_name_Hall 'C 2c -2'
_symmetry_space_group_name_H-M 'C m c 21'
_atom_sites_solution_hydrogens geom
_atom_sites_solution_primary direct
_atom_sites_solution_secondary difmap
_audit_creation_method SHELXL-97
_cell_angle_alpha 90.00
_cell_angle_beta 90.00
_cell_angle_gamma 90.00
_cell_formula_units_Z 4
_cell_length_a 17.895(3)
_cell_length_b 14.792(3)
_cell_length_c 10.4806(18)
_cell_measurement_reflns_used 99
_cell_measurement_temperature 294(2)
_cell_measurement_theta_max 23
_cell_measurement_theta_min 3
_cell_volume 2774.2(9)
_computing_cell_refinement 'SMART (Siemens, 1995)'
_computing_data_collection 'SMART (Siemens, 1995)'
_computing_data_reduction 'SAINT (Siemens, 1995)'
_computing_molecular_graphics 'XP in SHELXTL (Sheldrick, 1996)'
_computing_publication_material 'SHELXL-97 (Sheldrick, 1997)'
_computing_structure_refinement 'SHELXL-97 (Sheldrick, 1997)'
_computing_structure_solution 'SHELXS-97 (Sheldrick, 1997)'
_diffrn_ambient_temperature 294(2)
_diffrn_measured_fraction_theta_full .944
_diffrn_measured_fraction_theta_max .944
_diffrn_measurement_device_type SIEMENS_SMART_CCD
_diffrn_measurement_method \w
_diffrn_radiation_monochromator graphite
_diffrn_radiation_source 'normal-focus sealed tube'
_diffrn_radiation_type MoK\a
_diffrn_radiation_wavelength .71073
_diffrn_reflns_av_R_equivalents .0948
_diffrn_reflns_av_sigmaI/netI .0605
_diffrn_reflns_limit_h_max 22
_diffrn_reflns_limit_h_min -22
_diffrn_reflns_limit_k_max 19
_diffrn_reflns_limit_k_min -19
_diffrn_reflns_limit_l_max 13
_diffrn_reflns_limit_l_min -12
_diffrn_reflns_number 15621
_diffrn_reflns_theta_full 27.98
_diffrn_reflns_theta_max 27.98
_diffrn_reflns_theta_min 1.79
_diffrn_standards_decay_% .0
_diffrn_standards_interval_time 600
_diffrn_standards_number 151
_exptl_absorpt_coefficient_mu 1.573
_exptl_absorpt_correction_T_max .8854
_exptl_absorpt_correction_T_min .3893
_exptl_absorpt_correction_type numerical
_exptl_absorpt_process_details '(SHELXTL, Sheldrick, 1996)'
_exptl_crystal_colour orange
_exptl_crystal_density_diffrn 1.514
_exptl_crystal_density_method 'not measured'
_exptl_crystal_description plate
_exptl_crystal_F_000 1296
_exptl_crystal_size_max .55
_exptl_crystal_size_mid .33
_exptl_crystal_size_min .08
_refine_diff_density_max .400
_refine_diff_density_min -.435
_refine_ls_abs_structure_details 'Flack (1983)'
_refine_ls_abs_structure_Flack .01(4)
_refine_ls_extinction_method none
_refine_ls_goodness_of_fit_ref 1.106
_refine_ls_hydrogen_treatment 'H atom parameters constrained'
_refine_ls_matrix_type full
_refine_ls_number_parameters 184
_refine_ls_number_reflns 3164
_refine_ls_number_restraints 1
_refine_ls_restrained_S_all 1.106
_refine_ls_R_factor_all .1097
_refine_ls_R_factor_gt .0516
_refine_ls_shift/su_max .000
_refine_ls_shift/su_mean .000
_refine_ls_structure_factor_coef Fsqd
_refine_ls_weighting_details 'calc w=1/[\s^2^(Fo^2^)+(0.03P)^2^+3.0P] where P=(Fo^2^+2Fc^2^)/3'
_refine_ls_weighting_scheme calc
_refine_ls_wR_factor_gt .0919
_refine_ls_wR_factor_ref .1113
_reflns_number_gt 1953
_reflns_number_total 3164
_reflns_threshold_expression I>2\s(I)
_cod_data_source_file av1093.cif
_cod_data_source_block IIRT
_cod_original_cell_volume 2774.3(9)
_cod_original_sg_symbol_H-M 'C mc21'
_cod_database_code 2012473
_cod_database_fobs_code 2012473

loop_
_symmetry_equiv_pos_as_xyz
'x, y, z'
'-x, -y, z+1/2'
'x, -y, z+1/2'
'-x, y, z'
'x+1/2, y+1/2, z'
'-x+1/2, -y+1/2, z+1/2'
'x+1/2, -y+1/2, z+1/2'
'-x+1/2, y+1/2, z'

loop_
_atom_site_label
_atom_site_fract_x
_atom_site_fract_y
_atom_site_fract_z
_atom_site_U_iso_or_equiv
_atom_site_adp_type
_atom_site_calc_flag
_atom_site_refinement_flags
_atom_site_occupancy
_atom_site_disorder_assembly
_atom_site_disorder_group
_atom_site_type_symbol
Fe1 .5000 .37819(6) .78174(8) .0575(3) Uani d S 1 . . Fe
Fe2 .69025(4) .12322(4) .29459(6) .0618(2) Uani d . 1 . . Fe
N1 .5678(3) .1503(3) .6181(3) .0586(12) Uani d . 1 . . N
H1 .6093 .1694 .6496 .070 Uiso calc R 1 . . H
N2 .5000 .0612(4) .4627(5) .0649(18) Uani d S 1 . . N
H2 .5000 .0229 .4009 .078 Uiso calc SR 1 . . H
C11 .5000 .2408(4) .7979(8) .0577(18) Uani d S 1 . . C
C12 .5640(4) .2785(3) .8615(5) .0615(16) Uani d . 1 . . C
H12 .6137 .2662 .8421 .074 Uiso calc R 1 . . H
C13 .5387(3) .3375(4) .9584(5) .0670(18) Uani d . 1 . . C
H13 .5690 .3708 1.0131 .080 Uiso calc R 1 . . H
C21 .5000 .4090(7) .5936(9) .095(4) Uani d S 1 . . C
H21 .5000 .3674 .5270 .114 Uiso calc SR 1 . . H
C22 .5639(5) .4451(5) .6515(7) .090(2) Uani d . 1 . . C
H22 .6133 .4316 .6315 .108 Uiso calc R 1 . . H
C23 .5389(4) .5059(5) .7460(7) .092(3) Uani d . 1 . . C
H23 .5692 .5402 .7994 .110 Uiso calc R 1 . . H
C31 .6454(3) .0586(3) .4502(5) .0556(14) Uani d . 1 . . C
C32 .7192(4) .0905(4) .4776(5) .0635(16) Uani d . 1 . . C
H32 .7316 .1307 .5425 .076 Uiso calc R 1 . . H
C33 .7706(4) .0509(4) .3896(5) .0692(16) Uani d . 1 . . C
H33 .8219 .0612 .3867 .083 Uiso calc R 1 . . H
C34 .7302(3) -.0060(3) .3088(7) .0644(14) Uani d . 1 . . C
H34 .7500 -.0410 .2432 .077 Uiso calc R 1 . . H
C35 .6536(3) -.0014(3) .3442(5) .0617(16) Uani d . 1 . . C
H35 .6149 -.0326 .3046 .074 Uiso calc R 1 . . H
C41 .6266(8) .2336(7) .2545(11) .142(5) Uani d . 1 . . C
H41 .5867 .2554 .3024 .171 Uiso calc R 1 . . H
C42 .7035(8) .2571(5) .2690(9) .131(4) Uani d . 1 . . C
H42 .7236 .2964 .3293 .157 Uiso calc R 1 . . H
C43 .7425(5) .2101(6) .1763(8) .101(3) Uani d . 1 . . C
H43 .7938 .2126 .1624 .121 Uiso calc R 1 . . H
C44 .6925(7) .1592(6) .1083(7) .100(3) Uani d . 1 . . C
H44 .7044 .1216 .0403 .120 Uiso calc R 1 . . H
C45 .6227(6) .1723(7) .1557(11) .118(3) Uani d . 1 . . C
H45 .5794 .1445 .1263 .141 Uiso calc R 1 . . H
B1 .5000 .1796(5) .6759(7) .053(2) Uani d S 1 . . B
B2 .5708(4) .0903(4) .5098(5) .0587(17) Uani d . 1 . . B

loop_
_atom_site_aniso_label
_atom_site_aniso_U_11
_atom_site_aniso_U_22
_atom_site_aniso_U_33
_atom_site_aniso_U_12
_atom_site_aniso_U_13
_atom_site_aniso_U_23
Fe1 .0924(8) .0447(5) .0355(5) .000 .000 .0051(5)
Fe2 .0989(6) .0442(3) .0421(3) -.0014(3) -.0003(6) .0043(4)
N1 .082(4) .050(2) .045(2) -.003(2) -.006(2) -.0080(18)
N2 .092(6) .060(4) .042(3) .000 .000 -.011(3)
C11 .096(6) .042(3) .035(4) .000 .000 .005(4)
C12 .093(5) .048(3) .044(3) .012(3) -.001(3) .001(2)
C13 .104(5) .058(3) .039(3) -.003(3) -.012(3) -.004(3)
C21 .172(13) .074(6) .039(5) .000 .000 .018(5)
C22 .108(7) .086(5) .077(4) .000(4) .021(4) .042(4)
C23 .135(7) .057(4) .083(5) -.016(3) -.002(3) .017(4)
C31 .085(4) .043(3) .040(3) .000(3) -.006(3) .003(2)
C32 .095(5) .052(3) .044(3) -.004(3) -.003(3) .000(3)
C33 .080(5) .068(4) .059(3) -.002(3) .000(3) .001(3)
C34 .086(4) .055(3) .053(3) .002(3) .009(4) -.005(3)
C35 .093(5) .041(3) .052(3) -.010(3) -.011(3) -.006(2)
C41 .235(13) .093(7) .098(8) .088(8) .035(8) .042(6)
C42 .272(13) .042(4) .079(7) -.024(6) -.010(9) .006(4)
C43 .144(8) .084(5) .075(5) -.022(5) .004(5) .036(4)
C44 .169(10) .082(5) .048(4) -.022(6) -.018(5) .019(4)
C45 .123(9) .124(8) .106(7) .018(7) -.028(6) .062(7)
B1 .085(7) .040(4) .035(4) .000 .000 .003(3)
B2 .087(5) .047(3) .042(3) -.007(4) -.006(3) .006(3)

loop_
_atom_type_symbol
_atom_type_description
_atom_type_scat_dispersion_real
_atom_type_scat_dispersion_imag
_atom_type_scat_source
C C .0033 .0016 'International Tables Vol C Tables 4.2.6.8 and 6.1.1.4'
H H .0000 .0000 'International Tables Vol C Tables 4.2.6.8 and 6.1.1.4'
B B .0013 .0007 'International Tables Vol C Tables 4.2.6.8 and 6.1.1.4'
N N .0061 .0033 'International Tables Vol C Tables 4.2.6.8 and 6.1.1.4'
Fe Fe .3463 .8444 'International Tables Vol C Tables 4.2.6.8 and 6.1.1.4'

loop_
_geom_angle_atom_site_label_1
_geom_angle_atom_site_label_2
_geom_angle_atom_site_label_3
_geom_angle_site_symmetry_1
_geom_angle_site_symmetry_3
_geom_angle
C21 Fe1 C22 . 4_655 40.4(3)
C21 Fe1 C22 . . 40.4(3)
C22 Fe1 C22 4_655 . 68.3(5)
C21 Fe1 C11 . . 107.8(4)
C22 Fe1 C11 4_655 . 122.7(3)
C22 Fe1 C11 . . 122.7(3)
C21 Fe1 C12 . . 124.1(3)
C22 Fe1 C12 4_655 . 159.8(3)
C22 Fe1 C12 . . 108.0(3)
C11 Fe1 C12 . . 41.24(19)
C21 Fe1 C12 . 4_655 124.1(3)
C22 Fe1 C12 4_655 4_655 108.0(3)
C22 Fe1 C12 . 4_655 159.8(3)
C11 Fe1 C12 . 4_655 41.24(19)
C12 Fe1 C12 . 4_655 68.1(3)
C21 Fe1 C23 . 4_655 67.3(4)
C22 Fe1 C23 4_655 4_655 40.4(3)
C22 Fe1 C23 . 4_655 67.7(3)
C11 Fe1 C23 . 4_655 159.2(2)
C12 Fe1 C23 . 4_655 158.4(3)
C12 Fe1 C23 4_655 4_655 123.3(3)
C21 Fe1 C23 . . 67.3(4)
C22 Fe1 C23 4_655 . 67.7(3)
C22 Fe1 C23 . . 40.4(3)
C11 Fe1 C23 . . 159.2(2)
C12 Fe1 C23 . . 123.3(3)
C12 Fe1 C23 4_655 . 158.4(3)
C23 Fe1 C23 4_655 . 39.7(4)
C21 Fe1 C13 . . 159.82(19)
C22 Fe1 C13 4_655 . 158.4(3)
C22 Fe1 C13 . . 123.6(3)
C11 Fe1 C13 . . 68.6(3)
C12 Fe1 C13 . . 40.2(2)
C12 Fe1 C13 4_655 . 67.2(2)
C23 Fe1 C13 4_655 . 123.1(3)
C23 Fe1 C13 . . 108.6(3)
C21 Fe1 C13 . 4_655 159.82(19)
C22 Fe1 C13 4_655 4_655 123.6(3)
C22 Fe1 C13 . 4_655 158.4(3)
C11 Fe1 C13 . 4_655 68.6(3)
C12 Fe1 C13 . 4_655 67.2(2)
C12 Fe1 C13 4_655 4_655 40.2(2)
C23 Fe1 C13 4_655 4_655 108.6(3)
C23 Fe1 C13 . 4_655 123.1(3)
C13 Fe1 C13 . 4_655 39.2(3)
C42 Fe2 C43 . . 40.2(3)
C42 Fe2 C35 . . 165.6(4)
C43 Fe2 C35 . . 152.7(3)
C42 Fe2 C44 . . 67.1(4)
C43 Fe2 C44 . . 39.6(3)
C35 Fe2 C44 . . 119.6(3)
C42 Fe2 C45 . . 67.8(4)
C43 Fe2 C45 . . 66.9(4)
C35 Fe2 C45 . . 108.5(3)
C44 Fe2 C45 . . 39.2(4)
C42 Fe2 C41 . . 41.3(4)
C43 Fe2 C41 . . 67.8(4)
C35 Fe2 C41 . . 127.0(5)
C44 Fe2 C41 . . 66.5(4)
C45 Fe2 C41 . . 39.6(4)
C42 Fe2 C32 . . 109.1(3)
C43 Fe2 C32 . . 127.6(3)
C35 Fe2 C32 . . 68.0(2)
C44 Fe2 C32 . . 164.2(4)
C45 Fe2 C32 . . 155.4(4)
C41 Fe2 C32 . . 121.7(4)
C42 Fe2 C34 . . 152.6(4)
C43 Fe2 C34 . . 118.5(3)
C35 Fe2 C34 . . 40.9(2)
C44 Fe2 C34 . . 108.0(3)
C45 Fe2 C34 . . 126.6(4)
C41 Fe2 C34 . . 163.8(5)
C32 Fe2 C34 . . 67.8(3)
C42 Fe2 C33 . . 119.7(4)
C43 Fe2 C33 . . 107.8(3)
C35 Fe2 C33 . . 68.1(2)
C44 Fe2 C33 . . 126.3(4)
C45 Fe2 C33 . . 162.6(4)
C41 Fe2 C33 . . 155.7(5)
C32 Fe2 C33 . . 40.8(2)
C34 Fe2 C33 . . 39.8(2)
C42 Fe2 C31 . . 127.6(4)
C43 Fe2 C31 . . 165.1(3)
C35 Fe2 C31 . . 41.03(19)
C44 Fe2 C31 . . 153.7(3)
C45 Fe2 C31 . . 120.3(4)
C41 Fe2 C31 . . 108.6(3)
C32 Fe2 C31 . . 40.9(2)
C34 Fe2 C31 . . 69.1(2)
C33 Fe2 C31 . . 69.3(2)
B1 N1 B2 . . 123.7(5)
B1 N1 H1 . . 118.2
B2 N1 H1 . . 118.2
B2 N2 B2 . 4_655 125.3(7)
B2 N2 H2 . . 117.4
B2 N2 H2 4_655 . 117.4
C12 C11 C12 . 4_655 105.6(7)
C12 C11 B1 . . 127.0(4)
C12 C11 B1 4_655 . 127.0(4)
C12 C11 Fe1 . . 69.6(3)
C12 C11 Fe1 4_655 . 69.6(3)
B1 C11 Fe1 . . 120.5(5)
C13 C12 C11 . . 108.5(6)
C13 C12 Fe1 . . 70.7(3)
C11 C12 Fe1 . . 69.1(3)
C13 C12 H12 . . 125.8
C11 C12 H12 . . 125.8
Fe1 C12 H12 . . 126.0
C13 C13 C12 4_655 . 108.7(4)
C13 C13 Fe1 4_655 . 70.43(17)
C12 C13 Fe1 . . 69.1(3)
C13 C13 H13 4_655 . 125.6
C12 C13 H13 . . 125.6
Fe1 C13 H13 . . 126.4
C22 C21 C22 4_655 . 109.5(12)
C22 C21 Fe1 4_655 . 70.3(5)
C22 C21 Fe1 . . 70.3(5)
C22 C21 H21 4_655 . 125.2
C22 C21 H21 . . 125.2
Fe1 C21 H21 . . 125.7
C21 C22 C23 . . 106.7(8)
C21 C22 Fe1 . . 69.3(5)
C23 C22 Fe1 . . 70.2(4)
C21 C22 H22 . . 126.6
C23 C22 H22 . . 126.6
Fe1 C22 H22 . . 125.5
C23 C23 C22 4_655 . 108.5(5)
C23 C23 Fe1 4_655 . 70.14(19)
C22 C23 Fe1 . . 69.4(4)
C23 C23 H23 4_655 . 125.7
C22 C23 H23 . . 125.7
Fe1 C23 H23 . . 126.3
C35 C31 C32 . . 105.5(5)
C35 C31 B2 . . 126.2(5)
C32 C31 B2 . . 127.9(5)
C35 C31 Fe2 . . 68.4(3)
C32 C31 Fe2 . . 69.2(3)
B2 C31 Fe2 . . 121.1(4)
C33 C32 C31 . . 109.2(5)
C33 C32 Fe2 . . 69.8(3)
C31 C32 Fe2 . . 69.9(3)
C33 C32 H32 . . 125.4
C31 C32 H32 . . 125.4
Fe2 C32 H32 . . 126.5
C34 C33 C32 . . 107.8(6)
C34 C33 Fe2 . . 69.9(3)
C32 C33 Fe2 . . 69.4(3)
C34 C33 H33 . . 126.1
C32 C33 H33 . . 126.1
Fe2 C33 H33 . . 126.2
C33 C34 C35 . . 108.2(5)
C33 C34 Fe2 . . 70.2(3)
C35 C34 Fe2 . . 68.7(3)
C33 C34 H34 . . 125.9
C35 C34 H34 . . 125.9
Fe2 C34 H34 . . 126.7
C34 C35 C31 . . 109.3(5)
C34 C35 Fe2 . . 70.4(3)
C31 C35 Fe2 . . 70.6(3)
C34 C35 H35 . . 125.3
C31 C35 H35 . . 125.3
Fe2 C35 H35 . . 125.3
C45 C41 C42 . . 106.8(10)
C45 C41 Fe2 . . 69.9(5)
C42 C41 Fe2 . . 68.5(5)
C45 C41 H41 . . 126.6
C42 C41 H41 . . 126.6
Fe2 C41 H41 . . 126.6
C43 C42 C41 . . 106.8(9)
C43 C42 Fe2 . . 70.1(4)
C41 C42 Fe2 . . 70.2(4)
C43 C42 H42 . . 126.6
C41 C42 H42 . . 126.6
Fe2 C42 H42 . . 124.8
C44 C43 C42 . . 108.1(9)
C44 C43 Fe2 . . 70.5(4)
C42 C43 Fe2 . . 69.7(4)
C44 C43 H43 . . 125.9
C42 C43 H43 . . 125.9
Fe2 C43 H43 . . 125.4
C45 C44 C43 . . 109.5(9)
C45 C44 Fe2 . . 70.5(4)
C43 C44 Fe2 . . 69.9(4)
C45 C44 H44 . . 125.3
C43 C44 H44 . . 125.3
Fe2 C44 H44 . . 125.9
C44 C45 C41 . . 108.8(11)
C44 C45 Fe2 . . 70.3(5)
C41 C45 Fe2 . . 70.5(5)
C44 C45 H45 . . 125.6
C41 C45 H45 . . 125.6
Fe2 C45 H45 . . 125.2
N1 B1 N1 4_655 . 116.9(6)
N1 B1 C11 4_655 . 121.5(3)
N1 B1 C11 . . 121.5(3)
N2 B2 N1 . . 115.2(6)
N2 B2 C31 . . 122.3(5)
N1 B2 C31 . . 122.5(6)

loop_
_geom_bond_atom_site_label_1
_geom_bond_atom_site_label_2
_geom_bond_site_symmetry_2
_geom_bond_distance
_geom_bond_publ_flag
Fe1 C21 . 2.024(9) ?
Fe1 C22 4_655 2.038(6) ?
Fe1 C22 . 2.038(6) ?
Fe1 C11 . 2.039(6) ?
Fe1 C12 . 2.046(5) ?
Fe1 C12 4_655 2.046(5) ?
Fe1 C23 4_655 2.048(7) ?
Fe1 C23 . 2.048(7) ?
Fe1 C13 . 2.067(5) ?
Fe1 C13 4_655 2.067(5) ?
Fe2 C42 . 2.012(7) ?
Fe2 C43 . 2.016(7) ?
Fe2 C35 . 2.025(5) ?
Fe2 C44 . 2.024(7) ?
Fe2 C45 . 2.027(8) ?
Fe2 C41 . 2.035(8) ?
Fe2 C32 . 2.045(5) ?
Fe2 C34 . 2.047(5) ?
Fe2 C33 . 2.051(6) ?
Fe2 C31 . 2.053(5) ?
N1 B1 . 1.423(6) ?
N1 B2 . 1.442(7) ?
N1 H1 . .8600 ?
N2 B2 . 1.427(7) ?
N2 B2 4_655 1.427(7) ?
N2 H2 . .8600 ?
C11 C12 . 1.439(7) ?
C11 C12 4_655 1.439(7) ?
C11 B1 . 1.567(11) ?
C12 C13 . 1.414(7) ?
C12 H12 . .9300 ?
C13 C13 4_655 1.385(12) ?
C13 H13 . .9300 ?
C21 C22 4_655 1.401(9) ?
C21 C22 . 1.401(9) ?
C21 H21 . .9300 ?
C22 C23 . 1.412(10) ?
C22 H22 . .9300 ?
C23 C23 4_655 1.392(14) ?
C23 H23 . .9300 ?
C31 C35 . 1.429(7) ?
C31 C32 . 1.431(8) ?
C31 B2 . 1.547(9) ?
C32 C33 . 1.429(8) ?
C32 H32 . .9300 ?
C33 C34 . 1.396(8) ?
C33 H33 . .9300 ?
C34 C35 . 1.423(7) ?
C34 H34 . .9300 ?
C35 H35 . .9300 ?
C41 C45 . 1.377(13) ?
C41 C42 . 1.429(13) ?
C41 H41 . .9300 ?
C42 C43 . 1.384(11) ?
C42 H42 . .9300 ?
C43 C44 . 1.370(11) ?
C43 H43 . .9300 ?
C44 C45 . 1.358(12) ?
C44 H44 . .9300 ?
C45 H45 . .9300 ?
B1 N1 4_655 1.423(6) ?

loop_
_geom_hbond_atom_site_label_D
_geom_hbond_atom_site_label_H
_geom_hbond_atom_site_label_A
_geom_hbond_site_symmetry_A
_geom_hbond_distance_DH
_geom_hbond_distance_HA
_geom_hbond_distance_DA
_geom_hbond_angle_DHA
_geom_hbond_publ_flag
C32 H32 C43 6_655 .93 2.78 3.674(10) 162 yes
C34 H34 C32 3_554 .93 2.93 3.695(9) 140 yes
C35 H35 N1 3_554 .93 2.75 3.581(7) 149 yes
C44 H44 C35 3_554 .93 2.86 3.687(10) 148 yes

loop_
_geom_torsion_atom_site_label_1
_geom_torsion_atom_site_label_2
_geom_torsion_atom_site_label_3
_geom_torsion_atom_site_label_4
_geom_torsion_site_symmetry_1
_geom_torsion_site_symmetry_4
_geom_torsion
C21 Fe1 C11 C12 . . 121.8(4)
C22 Fe1 C11 C12 4_655 . 163.6(4)
C22 Fe1 C11 C12 . . 80.0(5)
C12 Fe1 C11 C12 4_655 . -116.4(7)
C23 Fe1 C11 C12 4_655 . -165.4(9)
C23 Fe1 C11 C12 . . 49.0(12)
C13 Fe1 C11 C12 . . -37.1(4)
C13 Fe1 C11 C12 4_655 . -79.3(4)
C21 Fe1 C11 C12 . 4_655 -121.8(4)
C22 Fe1 C11 C12 4_655 4_655 -80.0(5)
C22 Fe1 C11 C12 . 4_655 -163.6(4)
C12 Fe1 C11 C12 . 4_655 116.4(7)
C23 Fe1 C11 C12 4_655 4_655 -49.0(12)
C23 Fe1 C11 C12 . 4_655 165.4(9)
C13 Fe1 C11 C12 . 4_655 79.3(4)
C13 Fe1 C11 C12 4_655 4_655 37.1(4)
C21 Fe1 C11 B1 . . .000(2)
C22 Fe1 C11 B1 4_655 . 41.8(3)
C22 Fe1 C11 B1 . . -41.8(3)
C12 Fe1 C11 B1 . . -121.8(4)
C12 Fe1 C11 B1 4_655 . 121.8(4)
C23 Fe1 C11 B1 4_655 . 72.8(10)
C23 Fe1 C11 B1 . . -72.8(10)
C13 Fe1 C11 B1 . . -158.91(18)
C13 Fe1 C11 B1 4_655 . 158.91(18)
C12 C11 C12 C13 4_655 . -.7(7)
B1 C11 C12 C13 . . 173.4(6)
Fe1 C11 C12 C13 . . 60.0(4)
C12 C11 C12 Fe1 4_655 . -60.7(4)
B1 C11 C12 Fe1 . . 113.5(7)
C21 Fe1 C12 C13 . . 162.8(4)
C22 Fe1 C12 C13 4_655 . -162.8(7)
C22 Fe1 C12 C13 . . 121.1(4)
C11 Fe1 C12 C13 . . -119.5(6)
C12 Fe1 C12 C13 4_655 . -80.0(3)
C23 Fe1 C12 C13 4_655 . 46.4(9)
C23 Fe1 C12 C13 . . 79.2(5)
C13 Fe1 C12 C13 4_655 . -36.4(4)
C21 Fe1 C12 C11 . . -77.7(5)
C22 Fe1 C12 C11 4_655 . -43.3(10)
C22 Fe1 C12 C11 . . -119.4(5)
C12 Fe1 C12 C11 4_655 . 39.5(4)
C23 Fe1 C12 C11 4_655 . 165.9(7)
C23 Fe1 C12 C11 . . -161.3(5)
C13 Fe1 C12 C11 . . 119.5(6)
C13 Fe1 C12 C11 4_655 . 83.1(4)
C11 C12 C13 C13 . 4_655 .4(5)
Fe1 C12 C13 C13 . 4_655 59.5(4)
C11 C12 C13 Fe1 . . -59.0(4)
C21 Fe1 C13 C13 . 4_655 -165.4(11)
C22 Fe1 C13 C13 4_655 4_655 43.9(7)
C22 Fe1 C13 C13 . 4_655 162.2(3)
C11 Fe1 C13 C13 . 4_655 -82.0(3)
C12 Fe1 C13 C13 . 4_655 -120.0(3)
C12 Fe1 C13 C13 4_655 4_655 -37.4(2)
C23 Fe1 C13 C13 4_655 4_655 78.5(3)
C23 Fe1 C13 C13 . 4_655 120.0(2)
C21 Fe1 C13 C12 . . -45.4(12)
C22 Fe1 C13 C12 4_655 . 163.9(7)
C22 Fe1 C13 C12 . . -77.8(4)
C11 Fe1 C13 C12 . . 38.0(3)
C12 Fe1 C13 C12 4_655 . 82.7(5)
C23 Fe1 C13 C12 4_655 . -161.4(4)
C23 Fe1 C13 C12 . . -120.0(4)
C13 Fe1 C13 C12 4_655 . 120.0(3)
C22 Fe1 C21 C22 . 4_655 -120.3(11)
C11 Fe1 C21 C22 . 4_655 119.9(5)
C12 Fe1 C21 C22 . 4_655 162.4(5)
C12 Fe1 C21 C22 4_655 4_655 77.3(7)
C23 Fe1 C21 C22 4_655 4_655 -38.5(5)
C23 Fe1 C21 C22 . 4_655 -81.7(6)
C13 Fe1 C21 C22 . 4_655 -163.9(7)
C13 Fe1 C21 C22 4_655 4_655 43.6(15)
C22 Fe1 C21 C22 4_655 . 120.3(11)
C11 Fe1 C21 C22 . . -119.9(5)
C12 Fe1 C21 C22 . . -77.3(7)
C12 Fe1 C21 C22 4_655 . -162.4(5)
C23 Fe1 C21 C22 4_655 . 81.7(6)
C23 Fe1 C21 C22 . . 38.5(5)
C13 Fe1 C21 C22 . . -43.6(15)
C13 Fe1 C21 C22 4_655 . 163.9(7)
C22 C21 C22 C23 4_655 . -.9(10)
Fe1 C21 C22 C23 . . -60.5(5)
C22 C21 C22 Fe1 4_655 . 59.6(6)
C22 Fe1 C22 C21 4_655 . -37.0(7)
C11 Fe1 C22 C21 . . 78.8(7)
C12 Fe1 C22 C21 . . 121.8(6)
C12 Fe1 C22 C21 4_655 . 46.3(11)
C23 Fe1 C22 C21 4_655 . -80.8(6)
C23 Fe1 C22 C21 . . -117.6(8)
C13 Fe1 C22 C21 . . 163.4(6)
C13 Fe1 C22 C21 4_655 . -164.9(6)
C21 Fe1 C22 C23 . . 117.6(8)
C22 Fe1 C22 C23 4_655 . 80.6(5)
C11 Fe1 C22 C23 . . -163.6(4)
C12 Fe1 C22 C23 . . -120.6(4)
C12 Fe1 C22 C23 4_655 . 163.9(7)
C23 Fe1 C22 C23 4_655 . 36.8(4)
C13 Fe1 C22 C23 . . -79.0(5)
C13 Fe1 C22 C23 4_655 . -47.3(10)
C21 C22 C23 C23 . 4_655 .5(6)
Fe1 C22 C23 C23 . 4_655 -59.4(5)
C21 C22 C23 Fe1 . . 60.0(5)
C21 Fe1 C23 C23 . 4_655 81.3(4)
C22 Fe1 C23 C23 4_655 4_655 37.5(3)
C22 Fe1 C23 C23 . 4_655 119.8(4)
C11 Fe1 C23 C23 . 4_655 161.7(10)
C12 Fe1 C23 C23 . 4_655 -161.8(3)
C12 Fe1 C23 C23 4_655 4_655 -45.1(7)
C13 Fe1 C23 C23 . 4_655 -119.8(2)
C13 Fe1 C23 C23 4_655 4_655 -79.1(5)
C21 Fe1 C23 C22 . . -38.5(5)
C22 Fe1 C23 C22 4_655 . -82.3(6)
C11 Fe1 C23 C22 . . 41.9(12)
C12 Fe1 C23 C22 . . 78.4(6)
C12 Fe1 C23 C22 4_655 . -164.9(7)
C23 Fe1 C23 C22 4_655 . -119.8(4)
C13 Fe1 C23 C22 . . 120.4(5)
C13 Fe1 C23 C22 4_655 . 161.2(4)
C42 Fe2 C31 C35 . . 167.8(5)
C43 Fe2 C31 C35 . . -161.3(12)
C44 Fe2 C31 C35 . . 51.3(8)
C45 Fe2 C31 C35 . . 83.7(5)
C41 Fe2 C31 C35 . . 125.5(6)
C32 Fe2 C31 C35 . . -117.2(5)
C34 Fe2 C31 C35 . . -37.4(3)
C33 Fe2 C31 C35 . . -80.1(3)
C42 Fe2 C31 C32 . . -75.1(6)
C43 Fe2 C31 C32 . . -44.1(13)
C35 Fe2 C31 C32 . . 117.2(5)
C44 Fe2 C31 C32 . . 168.4(8)
C45 Fe2 C31 C32 . . -159.2(5)
C41 Fe2 C31 C32 . . -117.3(6)
C34 Fe2 C31 C32 . . 79.8(4)
C33 Fe2 C31 C32 . . 37.0(3)
C42 Fe2 C31 B2 . . 47.6(7)
C43 Fe2 C31 B2 . . 78.5(14)
C35 Fe2 C31 B2 . . -120.2(6)
C44 Fe2 C31 B2 . . -68.9(8)
C45 Fe2 C31 B2 . . -36.6(6)
C41 Fe2 C31 B2 . . 5.3(7)
C32 Fe2 C31 B2 . . 122.6(6)
C34 Fe2 C31 B2 . . -157.6(5)
C33 Fe2 C31 B2 . . 159.6(5)
C35 C31 C32 C33 . . .3(6)
B2 C31 C32 C33 . . -172.7(5)
Fe2 C31 C32 C33 . . -58.9(4)
C35 C31 C32 Fe2 . . 59.1(3)
B2 C31 C32 Fe2 . . -113.9(5)
C42 Fe2 C32 C33 . . -113.6(5)
C43 Fe2 C32 C33 . . -72.5(5)
C35 Fe2 C32 C33 . . 81.5(4)
C44 Fe2 C32 C33 . . -40.4(14)
C45 Fe2 C32 C33 . . 168.1(8)
C41 Fe2 C32 C33 . . -157.5(6)
C34 Fe2 C32 C33 . . 37.3(3)
C31 Fe2 C32 C33 . . 120.6(5)
C42 Fe2 C32 C31 . . 125.9(5)
C43 Fe2 C32 C31 . . 167.0(4)
C35 Fe2 C32 C31 . . -39.0(3)
C44 Fe2 C32 C31 . . -161.0(11)
C45 Fe2 C32 C31 . . 47.6(9)
C41 Fe2 C32 C31 . . 81.9(6)
C34 Fe2 C32 C31 . . -83.3(4)
C33 Fe2 C32 C31 . . -120.6(5)
C31 C32 C33 C34 . . -.7(6)
Fe2 C32 C33 C34 . . -59.6(4)
C31 C32 C33 Fe2 . . 58.9(4)
C42 Fe2 C33 C34 . . -155.7(6)
C43 Fe2 C33 C34 . . -113.5(5)
C35 Fe2 C33 C34 . . 37.8(3)
C44 Fe2 C33 C34 . . -73.7(5)
C45 Fe2 C33 C34 . . -44.4(12)
C41 Fe2 C33 C34 . . 171.3(8)
C32 Fe2 C33 C34 . . 119.0(5)
C31 Fe2 C33 C34 . . 81.9(4)
C42 Fe2 C33 C32 . . 85.3(5)
C43 Fe2 C33 C32 . . 127.5(4)
C35 Fe2 C33 C32 . . -81.2(4)
C44 Fe2 C33 C32 . . 167.3(4)
C45 Fe2 C33 C32 . . -163.4(11)
C41 Fe2 C33 C32 . . 52.3(10)
C34 Fe2 C33 C32 . . -119.0(5)
C31 Fe2 C33 C32 . . -37.1(3)
C32 C33 C34 C35 . . .9(6)
Fe2 C33 C34 C35 . . -58.4(4)
C32 C33 C34 Fe2 . . 59.3(4)
C42 Fe2 C34 C33 . . 50.8(10)
C43 Fe2 C34 C33 . . 83.7(5)
C35 Fe2 C34 C33 . . -119.7(5)
C44 Fe2 C34 C33 . . 125.6(5)
C45 Fe2 C34 C33 . . 164.9(5)
C41 Fe2 C34 C33 . . -167.1(11)
C32 Fe2 C34 C33 . . -38.2(4)
C31 Fe2 C34 C33 . . -82.2(4)
C42 Fe2 C34 C35 . . 170.6(7)
C43 Fe2 C34 C35 . . -156.5(4)
C44 Fe2 C34 C35 . . -114.7(4)
C45 Fe2 C34 C35 . . -75.4(5)
C41 Fe2 C34 C35 . . -47.4(13)
C32 Fe2 C34 C35 . . 81.6(4)
C33 Fe2 C34 C35 . . 119.7(5)
C31 Fe2 C34 C35 . . 37.5(3)
C33 C34 C35 C31 . . -.7(6)
Fe2 C34 C35 C31 . . -60.0(4)
C33 C34 C35 Fe2 . . 59.3(4)
C32 C31 C35 C34 . . .3(6)
B2 C31 C35 C34 . . 173.4(5)
Fe2 C31 C35 C34 . . 59.9(4)
C32 C31 C35 Fe2 . . -59.7(3)
B2 C31 C35 Fe2 . . 113.5(5)
C42 Fe2 C35 C34 . . -162.3(14)
C43 Fe2 C35 C34 . . 49.7(8)
C44 Fe2 C35 C34 . . 83.5(5)
C45 Fe2 C35 C34 . . 125.0(5)
C41 Fe2 C35 C34 . . 165.1(5)
C32 Fe2 C35 C34 . . -81.0(4)
C33 Fe2 C35 C34 . . -36.8(3)
C31 Fe2 C35 C34 . . -119.9(5)
C42 Fe2 C35 C31 . . -42.4(15)
C43 Fe2 C35 C31 . . 169.7(7)
C44 Fe2 C35 C31 . . -156.5(5)
C45 Fe2 C35 C31 . . -115.1(5)
C41 Fe2 C35 C31 . . -75.0(6)
C32 Fe2 C35 C31 . . 38.9(3)
C34 Fe2 C35 C31 . . 119.9(5)
C33 Fe2 C35 C31 . . 83.1(3)
C42 Fe2 C41 C45 . . 118.4(10)
C43 Fe2 C41 C45 . . 80.1(7)
C35 Fe2 C41 C45 . . -73.3(8)
C44 Fe2 C41 C45 . . 36.9(6)
C32 Fe2 C41 C45 . . -158.4(6)
C34 Fe2 C41 C45 . . -36.2(16)
C33 Fe2 C41 C45 . . 164.1(7)
C31 Fe2 C41 C45 . . -115.3(7)
C43 Fe2 C41 C42 . . -38.3(6)
C35 Fe2 C41 C42 . . 168.3(5)
C44 Fe2 C41 C42 . . -81.5(6)
C45 Fe2 C41 C42 . . -118.4(10)
C32 Fe2 C41 C42 . . 83.2(7)
C34 Fe2 C41 C42 . . -154.6(11)
C33 Fe2 C41 C42 . . 45.7(12)
C31 Fe2 C41 C42 . . 126.3(6)
C45 C41 C42 C43 . . 1.2(9)
Fe2 C41 C42 C43 . . 60.8(5)
C45 C41 C42 Fe2 . . -59.6(6)
C35 Fe2 C42 C43 . . -157.8(11)
C44 Fe2 C42 C43 . . -37.3(6)
C45 Fe2 C42 C43 . . -79.9(6)
C41 Fe2 C42 C43 . . -117.2(9)
C32 Fe2 C42 C43 . . 126.2(6)
C34 Fe2 C42 C43 . . 47.7(11)
C33 Fe2 C42 C43 . . 82.6(6)
C31 Fe2 C42 C43 . . 168.2(5)
C43 Fe2 C42 C41 . . 117.2(9)
C35 Fe2 C42 C41 . . -40.6(16)
C44 Fe2 C42 C41 . . 79.9(6)
C45 Fe2 C42 C41 . . 37.3(6)
C32 Fe2 C42 C41 . . -116.6(6)
C34 Fe2 C42 C41 . . 164.9(7)
C33 Fe2 C42 C41 . . -160.2(6)
C31 Fe2 C42 C41 . . -74.6(7)
C41 C42 C43 C44 . . -.6(9)
Fe2 C42 C43 C44 . . 60.3(5)
C41 C42 C43 Fe2 . . -60.9(5)
C42 Fe2 C43 C44 . . -118.9(9)
C35 Fe2 C43 C44 . . 49.3(10)
C45 Fe2 C43 C44 . . -36.3(6)
C41 Fe2 C43 C44 . . -79.5(7)
C32 Fe2 C43 C44 . . 166.9(6)
C34 Fe2 C43 C44 . . 84.0(7)
C33 Fe2 C43 C44 . . 126.0(6)
C31 Fe2 C43 C44 . . -158.0(10)
C35 Fe2 C43 C42 . . 168.2(7)
C44 Fe2 C43 C42 . . 118.9(9)
C45 Fe2 C43 C42 . . 82.5(6)
C41 Fe2 C43 C42 . . 39.4(6)
C32 Fe2 C43 C42 . . -74.3(7)
C34 Fe2 C43 C42 . . -157.2(6)
C33 Fe2 C43 C42 . . -115.2(6)
C31 Fe2 C43 C42 . . -39.2(15)
C42 C43 C44 C45 . . -.2(9)
Fe2 C43 C44 C45 . . 59.6(5)
C42 C43 C44 Fe2 . . -59.8(5)
C42 Fe2 C44 C45 . . -82.5(7)
C43 Fe2 C44 C45 . . -120.4(9)
C35 Fe2 C44 C45 . . 83.2(6)
C41 Fe2 C44 C45 . . -37.4(7)
C32 Fe2 C44 C45 . . -161.7(11)
C34 Fe2 C44 C45 . . 126.3(6)
C33 Fe2 C44 C45 . . 166.6(6)
C31 Fe2 C44 C45 . . 47.1(10)
C42 Fe2 C44 C43 . . 37.9(6)
C35 Fe2 C44 C43 . . -156.4(5)
C45 Fe2 C44 C43 . . 120.4(9)
C41 Fe2 C44 C43 . . 83.1(7)
C32 Fe2 C44 C43 . . -41.3(16)
C34 Fe2 C44 C43 . . -113.3(6)
C33 Fe2 C44 C43 . . -73.0(7)
C31 Fe2 C44 C43 . . 167.5(6)
C43 C44 C45 C41 . . 1.0(9)
Fe2 C44 C45 C41 . . 60.2(6)
C43 C44 C45 Fe2 . . -59.2(5)
C42 C41 C45 C44 . . -1.4(9)
Fe2 C41 C45 C44 . . -60.1(6)
C42 C41 C45 Fe2 . . 58.7(6)
C42 Fe2 C45 C44 . . 80.4(7)
C43 Fe2 C45 C44 . . 36.7(5)
C35 Fe2 C45 C44 . . -114.4(6)
C41 Fe2 C45 C44 . . 119.3(10)
C32 Fe2 C45 C44 . . 168.1(6)
C34 Fe2 C45 C44 . . -72.5(7)
C33 Fe2 C45 C44 . . -38.6(14)
C31 Fe2 C45 C44 . . -157.9(5)
C42 Fe2 C45 C41 . . -38.9(7)
C43 Fe2 C45 C41 . . -82.6(7)
C35 Fe2 C45 C41 . . 126.2(8)
C44 Fe2 C45 C41 . . -119.3(10)
C32 Fe2 C45 C41 . . 48.8(12)
C34 Fe2 C45 C41 . . 168.2(7)
C33 Fe2 C45 C41 . . -157.9(10)
C31 Fe2 C45 C41 . . 82.8(8)
B2 N1 B1 N1 . 4_655 -2.8(9)
B2 N1 B1 C11 . . 176.8(5)
C12 C11 B1 N1 . 4_655 -176.7(6)
C12 C11 B1 N1 4_655 4_655 -3.8(10)
Fe1 C11 B1 N1 . 4_655 -90.2(5)
C12 C11 B1 N1 . . 3.8(10)
C12 C11 B1 N1 4_655 . 176.7(6)
Fe1 C11 B1 N1 . . 90.2(5)
B2 N2 B2 N1 4_655 . 3.5(10)
B2 N2 B2 C31 4_655 . -177.5(4)
B1 N1 B2 N2 . . -.1(7)
B1 N1 B2 C31 . . -179.1(5)
C35 C31 B2 N2 . . .2(8)
C32 C31 B2 N2 . . 171.8(5)
Fe2 C31 B2 N2 . . 85.0(6)
C35 C31 B2 N1 . . 179.1(5)
C32 C31 B2 N1 . . -9.2(8)
Fe2 C31 B2 N1 . . -96.1(5)
